data_7040733
loop_
_publ_author_name
'Tsou, Lien-Hung'
'Sigrist, Marc'
'Chiang, Ming-Hsi'
'Horng, Er-Chien'
'Chen, Chun-Hsien'
'Huang, Shou-Ling'
'Lee, Gene-Hsiang'
'Peng, Shie-Ming'

_publ_section_title
;
 Asymmetric tetranuclear nickel chains with unidirectionally ordered
 2-(\a-(5-phenyl)pyridylamino)-1,8-naphthyridine ligands.
;
_journal_issue 43
_journal_name_full 'Dalton transactions (Cambridge, England : 2003)'
_journal_page_first 17281
_journal_page_last 17289
_journal_paper_doi 10.1039/c6dt03223k
_journal_volume 45
_journal_year 2016
_chemical_formula_sum 'C84.5 H65 Cl8 N18 Ni4 O4 S2'
_chemical_formula_weight 1979.10
_chemical_name_systematic
; 
 ? 
;
_space_group_IT_number 14
_symmetry_cell_setting monoclinic
_symmetry_space_group_name_Hall '-P 2yn'
_symmetry_space_group_name_H-M 'P 1 21/n 1'
_atom_sites_solution_hydrogens geom
_atom_sites_solution_primary direct
_atom_sites_solution_secondary difmap
_audit_creation_method SHELXL-97
_audit_update_record
;
2016-06-17 deposited with the CCDC.
2016-09-26 downloaded from the CCDC.
;
_cell_angle_alpha 90.00
_cell_angle_beta 99.361(2)
_cell_angle_gamma 90.00
_cell_formula_units_Z 4
_cell_length_a 14.7684(6)
_cell_length_b 21.7310(10)
_cell_length_c 26.4842(11)
_cell_measurement_reflns_used 36558
_cell_measurement_temperature 150(2)
_cell_measurement_theta_max 25.00
_cell_measurement_theta_min 1.22
_cell_volume 8386.4(6)
_computing_cell_refinement DENZO-SMN
_computing_data_collection 'NONIUS COLLECT'
_computing_data_reduction DENZO-SMN
_computing_molecular_graphics 'Bruker SHELXTL'
_computing_publication_material 'Bruker SHELXTL'
_computing_structure_refinement 'SHELXL-97 (Sheldrick, 2008)'
_computing_structure_solution 'SHELXS-97 (Sheldrick, 2008)'
_diffrn_ambient_temperature 150(2)
_diffrn_measured_fraction_theta_full 0.994
_diffrn_measured_fraction_theta_max 0.994
_diffrn_measurement_device_type 'NONIUS KappaCCD'
_diffrn_measurement_method '\w scans'
_diffrn_radiation_monochromator graphite
_diffrn_radiation_source 'fine-focus sealed tube'
_diffrn_radiation_type MoK\a
_diffrn_radiation_wavelength 0.71073
_diffrn_reflns_av_R_equivalents 0.0953
_diffrn_reflns_av_sigmaI/netI 0.1355
_diffrn_reflns_limit_h_max 17
_diffrn_reflns_limit_h_min -17
_diffrn_reflns_limit_k_max 25
_diffrn_reflns_limit_k_min -25
_diffrn_reflns_limit_l_max 31
_diffrn_reflns_limit_l_min -31
_diffrn_reflns_number 36558
_diffrn_reflns_theta_full 25.00
_diffrn_reflns_theta_max 25.00
_diffrn_reflns_theta_min 1.22
_exptl_absorpt_coefficient_mu 1.253
_exptl_absorpt_correction_T_max 0.9400
_exptl_absorpt_correction_T_min 0.5732
_exptl_absorpt_correction_type multi-scan
_exptl_absorpt_process_details 'SORTAV (Blessing, 1995)'
_exptl_crystal_colour brown
_exptl_crystal_density_diffrn 1.567
_exptl_crystal_density_method 'not measured'
_exptl_crystal_description needle
_exptl_crystal_F_000 4040
_exptl_crystal_size_max 0.50
_exptl_crystal_size_mid 0.06
_exptl_crystal_size_min 0.05
_refine_diff_density_max 1.257
_refine_diff_density_min -1.228
_refine_diff_density_rms 0.166
_refine_ls_extinction_method none
_refine_ls_goodness_of_fit_ref 1.035
_refine_ls_hydrogen_treatment constr
_refine_ls_matrix_type full
_refine_ls_number_parameters 1086
_refine_ls_number_reflns 14696
_refine_ls_number_restraints 9
_refine_ls_restrained_S_all 1.037
_refine_ls_R_factor_all 0.1672
_refine_ls_R_factor_gt 0.0791
_refine_ls_shift/su_max 0.014
_refine_ls_shift/su_mean 0.000
_refine_ls_structure_factor_coef Fsqd
_refine_ls_weighting_details 'calc w=1/[\s^2^(Fo^2^)+(0.1246P)^2^+15.1008P] where P=(Fo^2^+2Fc^2^)/3'
_refine_ls_weighting_scheme calc
_refine_ls_wR_factor_gt 0.2038
_refine_ls_wR_factor_ref 0.2496
_reflns_number_gt 7684
_reflns_number_total 14696
_reflns_threshold_expression >2sigma(I)
_cod_data_source_file c6dt03223k2.cif
_cod_data_source_block ic17195
_cod_depositor_comments
;
The following automatic conversions were performed:

'_symmetry_cell_setting' value 'Monoclinic' changed to 'monoclinic'
according to
/usr/data/users/saulius/crontab/automatic-downloads/rss-feeds/RSC/lib/dictionaries/cif_core.dic
dictionary named 'cif_core.dic' version 2.4.2 from 2011-04-26.

Automatic conversion script
Id: cif_fix_values 4268 2015-11-12 08:31:59Z antanas 

 Adding full bibliography for 7040731--7040734.cif.
;
_cod_original_sg_symbol_H-M P2(1)/n
_cod_original_formula_sum 'C84.50 H65 Cl8 N18 Ni4 O4 S2'
_cod_database_code 7040733

loop_
_symmetry_equiv_pos_as_xyz
'x, y, z'
'-x+1/2, y+1/2, -z+1/2'
'-x, -y, -z'
'x-1/2, -y-1/2, z-1/2'

loop_
_atom_site_label
_atom_site_type_symbol
_atom_site_fract_x
_atom_site_fract_y
_atom_site_fract_z
_atom_site_U_iso_or_equiv
_atom_site_adp_type
_atom_site_occupancy
_atom_site_symmetry_multiplicity
_atom_site_calc_flag
_atom_site_refinement_flags
_atom_site_disorder_assembly
_atom_site_disorder_group
Ni1 Ni 0.76453(7) 0.20438(5) 0.01322(4) 0.0297(3) Uani 1 1 d . . .
Ni2 Ni 0.76581(7) 0.29595(5) 0.05906(4) 0.0252(3) Uani 1 1 d . . .
Ni3 Ni 0.76694(7) 0.38804(5) 0.10595(4) 0.0250(3) Uani 1 1 d . . .
Ni4 Ni 0.76926(7) 0.48252(5) 0.15363(4) 0.0266(3) Uani 1 1 d . . .
S1 S 0.8366(2) 0.03411(15) -0.08387(12) 0.0713(9) Uani 1 1 d . . .
S2 S 0.7573(3) 0.68608(14) 0.21138(13) 0.0836(11) Uani 1 1 d . . .
N1 N 0.8937(4) 0.1878(3) 0.0601(3) 0.0266(16) Uani 1 1 d . . .
N2 N 0.8670(4) 0.2669(3) 0.1148(2) 0.0276(16) Uani 1 1 d . . .
N3 N 0.8313(4) 0.3469(3) 0.1646(2) 0.0276(16) Uani 1 1 d . . .
N4 N 0.7865(4) 0.4250(3) 0.2163(2) 0.0249(16) Uani 1 1 d . . .
N5 N 0.8344(4) 0.2566(3) -0.0374(3) 0.0312(17) Uani 1 1 d . . .
N6 N 0.8613(4) 0.3347(3) 0.0225(2) 0.0243(15) Uani 1 1 d . . .
N7 N 0.8821(4) 0.4088(3) 0.0857(2) 0.0253(16) Uani 1 1 d . . .
N8 N 0.9079(4) 0.4812(3) 0.1517(2) 0.0269(16) Uani 1 1 d . . .
N9 N 0.6363(4) 0.2356(3) -0.0269(2) 0.0300(17) Uani 1 1 d . . .
N10 N 0.6628(4) 0.3335(3) 0.0085(2) 0.0241(15) Uani 1 1 d . . .
N11 N 0.7008(4) 0.4273(3) 0.0469(2) 0.0254(16) Uani 1 1 d . . .
N12 N 0.7510(4) 0.5219(3) 0.0812(2) 0.0263(16) Uani 1 1 d . . .
N13 N 0.7000(4) 0.1675(3) 0.0726(3) 0.0320(17) Uani 1 1 d . . .
N14 N 0.6733(4) 0.2654(3) 0.1013(2) 0.0264(16) Uani 1 1 d . . .
N15 N 0.6537(4) 0.3653(3) 0.1256(2) 0.0230(15) Uani 1 1 d . . .
N16 N 0.6295(4) 0.4677(3) 0.1456(2) 0.0265(16) Uani 1 1 d . . .
N17 N 0.7621(5) 0.1229(4) -0.0278(3) 0.0342(19) Uani 1 1 d . . .
N18 N 0.7695(4) 0.5624(4) 0.1928(3) 0.0317(17) Uani 1 1 d . . .
C1 C 0.9468(5) 0.1421(4) 0.0498(3) 0.031(2) Uani 1 1 d . . .
H1 H 0.9284 0.1201 0.0188 0.038 Uiso 1 1 calc R . .
C2 C 1.0280(6) 0.1235(4) 0.0807(4) 0.035(2) Uani 1 1 d . . .
H2 H 1.0634 0.0906 0.0705 0.041 Uiso 1 1 calc R . .
C3 C 1.0554(6) 0.1536(4) 0.1260(4) 0.038(2) Uani 1 1 d . . .
H3 H 1.1093 0.1412 0.1483 0.046 Uiso 1 1 calc R . .
C4 C 1.0022(5) 0.2032(4) 0.1389(3) 0.030(2) Uani 1 1 d . . .
C5 C 0.9222(5) 0.2185(4) 0.1046(3) 0.029(2) Uani 1 1 d . . .
C6 C 1.0244(6) 0.2389(4) 0.1842(3) 0.034(2) Uani 1 1 d . . .
H6 H 1.0792 0.2305 0.2073 0.041 Uiso 1 1 calc R . .
C7 C 0.9684(5) 0.2847(4) 0.1946(3) 0.030(2) Uani 1 1 d . . .
H7 H 0.9826 0.3077 0.2254 0.036 Uiso 1 1 calc R . .
C8 C 0.8876(5) 0.2981(4) 0.1589(3) 0.029(2) Uani 1 1 d . . .
C9 C 0.8149(5) 0.3659(4) 0.2122(3) 0.029(2) Uani 1 1 d . . .
C10 C 0.8185(5) 0.3253(4) 0.2546(3) 0.032(2) Uani 1 1 d . . .
H10 H 0.8395 0.2843 0.2522 0.038 Uiso 1 1 calc R . .
C11 C 0.7915(6) 0.3455(4) 0.2994(3) 0.037(2) Uani 1 1 d . . .
H11 H 0.7933 0.3181 0.3275 0.045 Uiso 1 1 calc R . .
C12 C 0.7616(5) 0.4063(4) 0.3033(3) 0.030(2) Uani 1 1 d . . .
C13 C 0.7610(5) 0.4434(4) 0.2600(3) 0.031(2) Uani 1 1 d . . .
H13 H 0.7409 0.4847 0.2619 0.037 Uiso 1 1 calc R . .
C14 C 0.7293(6) 0.4299(4) 0.3498(4) 0.038(2) Uani 1 1 d . . .
C15 C 0.7692(8) 0.4102(5) 0.3972(4) 0.052(3) Uani 1 1 d . . .
H15 H 0.8190 0.3820 0.4008 0.063 Uiso 1 1 calc R . .
C16 C 0.7356(9) 0.4321(5) 0.4411(4) 0.062(3) Uani 1 1 d . . .
H16 H 0.7630 0.4184 0.4742 0.074 Uiso 1 1 calc R . .
C17 C 0.6645(9) 0.4726(5) 0.4364(5) 0.067(4) Uani 1 1 d . . .
H17 H 0.6416 0.4859 0.4661 0.080 Uiso 1 1 calc R . .
C18 C 0.6262(8) 0.4940(5) 0.3901(5) 0.064(3) Uani 1 1 d . . .
H18 H 0.5781 0.5235 0.3873 0.077 Uiso 1 1 calc R . .
C19 C 0.6579(7) 0.4723(5) 0.3460(4) 0.052(3) Uani 1 1 d . . .
H19 H 0.6302 0.4869 0.3133 0.062 Uiso 1 1 calc R . .
C20 C 0.8456(6) 0.2343(4) -0.0825(3) 0.036(2) Uani 1 1 d . . .
H20 H 0.8145 0.1970 -0.0930 0.044 Uiso 1 1 calc R . .
C21 C 0.8979(6) 0.2597(4) -0.1153(4) 0.041(2) Uani 1 1 d . . .
H21 H 0.9021 0.2411 -0.1473 0.049 Uiso 1 1 calc R . .
C22 C 0.9442(6) 0.3134(5) -0.1000(4) 0.045(3) Uani 1 1 d . . .
H22 H 0.9826 0.3320 -0.1212 0.054 Uiso 1 1 calc R . .
C23 C 0.9344(5) 0.3411(4) -0.0523(3) 0.034(2) Uani 1 1 d . . .
C24 C 0.8762(5) 0.3118(4) -0.0227(3) 0.027(2) Uani 1 1 d . . .
C25 C 0.9777(6) 0.3966(4) -0.0331(4) 0.036(2) Uani 1 1 d . . .
H25 H 1.0167 0.4181 -0.0523 0.043 Uiso 1 1 calc R . .
C26 C 0.9631(5) 0.4188(4) 0.0129(3) 0.035(2) Uani 1 1 d . . .
H26 H 0.9927 0.4556 0.0261 0.042 Uiso 1 1 calc R . .
C27 C 0.9040(5) 0.3873(4) 0.0412(3) 0.0255(19) Uani 1 1 d . . .
C28 C 0.9453(5) 0.4443(4) 0.1188(3) 0.0274(19) Uani 1 1 d . . .
C29 C 1.0400(6) 0.4405(4) 0.1227(3) 0.034(2) Uani 1 1 d . . .
H29 H 1.0661 0.4107 0.1031 0.041 Uiso 1 1 calc R . .
C30 C 1.0972(6) 0.4796(4) 0.1549(3) 0.039(2) Uani 1 1 d . . .
H30 H 1.1618 0.4784 0.1561 0.047 Uiso 1 1 calc R . .
C31 C 1.0575(5) 0.5209(4) 0.1854(3) 0.031(2) Uani 1 1 d . . .
C32 C 0.9644(6) 0.5178(4) 0.1832(3) 0.032(2) Uani 1 1 d . . .
H32 H 0.9377 0.5436 0.2058 0.038 Uiso 1 1 calc R . .
C33 C 1.1125(6) 0.5671(5) 0.2182(3) 0.040(2) Uani 1 1 d . . .
C34 C 1.2044(7) 0.5553(5) 0.2386(4) 0.058(3) Uani 1 1 d . . .
H34 H 1.2317 0.5170 0.2325 0.069 Uiso 1 1 calc R . .
C35 C 1.2558(7) 0.6007(6) 0.2684(5) 0.078(4) Uani 1 1 d . . .
H35 H 1.3180 0.5926 0.2825 0.093 Uiso 1 1 calc R . .
C36 C 1.2188(7) 0.6554(5) 0.2774(4) 0.064(3) Uani 1 1 d . . .
H36 H 1.2552 0.6854 0.2974 0.076 Uiso 1 1 calc R . .
C37 C 1.1281(6) 0.6682(5) 0.2578(3) 0.043(2) Uani 1 1 d . . .
H37 H 1.1016 0.7064 0.2650 0.052 Uiso 1 1 calc R . .
C38 C 1.0770(6) 0.6252(4) 0.2278(3) 0.038(2) Uani 1 1 d . . .
H38 H 1.0157 0.6350 0.2130 0.045 Uiso 1 1 calc R . .
C39 C 0.5832(6) 0.1986(4) -0.0583(3) 0.036(2) Uani 1 1 d . . .
H39 H 0.6021 0.1569 -0.0600 0.043 Uiso 1 1 calc R . .
C40 C 0.5024(6) 0.2157(5) -0.0889(4) 0.044(2) Uani 1 1 d . . .
H40 H 0.4687 0.1869 -0.1115 0.052 Uiso 1 1 calc R . .
C41 C 0.4713(6) 0.2752(5) -0.0860(3) 0.042(2) Uani 1 1 d . . .
H41 H 0.4147 0.2876 -0.1058 0.050 Uiso 1 1 calc R . .
C42 C 0.5248(5) 0.3173(4) -0.0533(3) 0.031(2) Uani 1 1 d . . .
C43 C 0.6069(5) 0.2949(4) -0.0237(3) 0.031(2) Uani 1 1 d . . .
C44 C 0.5026(6) 0.3795(4) -0.0471(3) 0.032(2) Uani 1 1 d . . .
H44 H 0.4468 0.3952 -0.0655 0.038 Uiso 1 1 calc R . .
C45 C 0.5588(5) 0.4175(4) -0.0158(3) 0.034(2) Uani 1 1 d . . .
H45 H 0.5432 0.4596 -0.0125 0.041 Uiso 1 1 calc R . .
C46 C 0.6423(5) 0.3929(4) 0.0125(3) 0.0264(19) Uani 1 1 d . . .
C47 C 0.7153(5) 0.4895(4) 0.0390(3) 0.030(2) Uani 1 1 d . . .
C48 C 0.7016(6) 0.5179(4) -0.0094(3) 0.037(2) Uani 1 1 d . . .
H48 H 0.6754 0.4954 -0.0390 0.044 Uiso 1 1 calc R . .
C49 C 0.7267(6) 0.5788(4) -0.0135(3) 0.033(2) Uani 1 1 d . . .
H49 H 0.7152 0.5985 -0.0459 0.039 Uiso 1 1 calc R . .
C50 C 0.7686(5) 0.6119(4) 0.0292(3) 0.032(2) Uani 1 1 d . . .
C51 C 0.7777(5) 0.5815(4) 0.0757(3) 0.028(2) Uani 1 1 d . . .
H51 H 0.8041 0.6033 0.1056 0.033 Uiso 1 1 calc R . .
C52 C 0.8046(6) 0.6752(4) 0.0271(3) 0.034(2) Uani 1 1 d . . .
C53 C 0.8403(6) 0.6944(4) -0.0160(4) 0.040(2) Uani 1 1 d . . .
H53 H 0.8378 0.6675 -0.0444 0.048 Uiso 1 1 calc R . .
C54 C 0.8790(6) 0.7519(5) -0.0176(4) 0.046(3) Uani 1 1 d . . .
H54 H 0.9026 0.7643 -0.0474 0.056 Uiso 1 1 calc R . .
C55 C 0.8838(6) 0.7909(4) 0.0225(4) 0.046(3) Uani 1 1 d . . .
H55 H 0.9120 0.8300 0.0212 0.055 Uiso 1 1 calc R . .
C56 C 0.8472(6) 0.7735(4) 0.0660(4) 0.044(2) Uani 1 1 d . . .
H56 H 0.8484 0.8012 0.0939 0.053 Uiso 1 1 calc R . .
C57 C 0.8096(6) 0.7160(4) 0.0677(3) 0.037(2) Uani 1 1 d . . .
H57 H 0.7863 0.7037 0.0975 0.044 Uiso 1 1 calc R . .
C58 C 0.6932(6) 0.1069(4) 0.0772(3) 0.037(2) Uani 1 1 d . . .
H58 H 0.7183 0.0819 0.0535 0.045 Uiso 1 1 calc R . .
C59 C 0.6516(6) 0.0775(4) 0.1142(4) 0.046(3) Uani 1 1 d . . .
H59 H 0.6504 0.0338 0.1164 0.055 Uiso 1 1 calc R . .
C60 C 0.6125(6) 0.1133(4) 0.1475(4) 0.046(3) Uani 1 1 d . . .
H60 H 0.5829 0.0946 0.1729 0.055 Uiso 1 1 calc R . .
C61 C 0.6163(6) 0.1785(4) 0.1440(3) 0.036(2) Uani 1 1 d . . .
C62 C 0.6620(5) 0.2030(4) 0.1064(3) 0.029(2) Uani 1 1 d . . .
C63 C 0.5779(6) 0.2190(4) 0.1754(3) 0.036(2) Uani 1 1 d . . .
H63 H 0.5471 0.2035 0.2015 0.043 Uiso 1 1 calc R . .
C64 C 0.5843(6) 0.2801(4) 0.1689(3) 0.034(2) Uani 1 1 d . . .
H64 H 0.5549 0.3075 0.1889 0.041 Uiso 1 1 calc R . .
C65 C 0.6359(5) 0.3039(4) 0.1315(3) 0.028(2) Uani 1 1 d . . .
C66 C 0.5926(5) 0.4115(4) 0.1351(3) 0.028(2) Uani 1 1 d . . .
C67 C 0.4976(5) 0.4023(4) 0.1314(3) 0.031(2) Uani 1 1 d . . .
H67 H 0.4709 0.3631 0.1231 0.037 Uiso 1 1 calc R . .
C68 C 0.4432(6) 0.4533(4) 0.1406(3) 0.034(2) Uani 1 1 d . . .
H68 H 0.3792 0.4479 0.1401 0.040 Uiso 1 1 calc R . .
C69 C 0.4814(6) 0.5106(4) 0.1502(3) 0.030(2) Uani 1 1 d . . .
C70 C 0.5746(5) 0.5153(4) 0.1517(3) 0.030(2) Uani 1 1 d . . .
H70 H 0.6018 0.5548 0.1574 0.036 Uiso 1 1 calc R . .
C71 C 0.4272(6) 0.5670(5) 0.1577(3) 0.039(2) Uani 1 1 d . . .
C72 C 0.3352(6) 0.5713(5) 0.1361(3) 0.049(3) Uani 1 1 d . . .
H72 H 0.3059 0.5368 0.1184 0.059 Uiso 1 1 calc R . .
C73 C 0.2852(7) 0.6241(5) 0.1395(4) 0.063(3) Uani 1 1 d . . .
H73 H 0.2219 0.6256 0.1253 0.076 Uiso 1 1 calc R . .
C74 C 0.3278(7) 0.6747(5) 0.1637(4) 0.060(3) Uani 1 1 d . . .
H74 H 0.2944 0.7119 0.1645 0.073 Uiso 1 1 calc R . .
C75 C 0.4184(7) 0.6723(5) 0.1867(4) 0.048(3) Uani 1 1 d . . .
H75 H 0.4466 0.7069 0.2046 0.057 Uiso 1 1 calc R . .
C76 C 0.4682(7) 0.6182(4) 0.1832(4) 0.045(2) Uani 1 1 d . . .
H76 H 0.5309 0.6164 0.1986 0.053 Uiso 1 1 calc R . .
C77 C 0.7906(7) 0.0872(5) -0.0505(4) 0.051(3) Uani 1 1 d . . .
C78 C 0.7628(6) 0.6132(5) 0.2009(3) 0.038(2) Uani 1 1 d . . .
Cl1 Cl 0.25961(18) 0.33048(14) 0.16665(11) 0.0588(7) Uani 1 1 d . . .
O1 O 0.1963(5) 0.2823(4) 0.1465(4) 0.097(3) Uani 1 1 d . . .
O2 O 0.2485(5) 0.3798(3) 0.1318(3) 0.062(2) Uani 1 1 d . . .
O3 O 0.3510(5) 0.3071(4) 0.1715(3) 0.078(2) Uani 1 1 d . . .
O4 O 0.2423(8) 0.3474(6) 0.2151(3) 0.135(4) Uani 1 1 d . . .
C79 C 0.4461(9) 0.3989(7) 0.3074(5) 0.098(5) Uani 1 1 d . . .
H79A H 0.4852 0.4017 0.3414 0.117 Uiso 1 1 calc R . .
H79B H 0.3906 0.3746 0.3104 0.117 Uiso 1 1 calc R . .
C80 C 0.4943(9) 0.3731(7) 0.2713(5) 0.089(4) Uani 1 1 d . . .
H80A H 0.5442 0.4010 0.2649 0.107 Uiso 1 1 calc R . .
H80B H 0.4526 0.3662 0.2385 0.107 Uiso 1 1 calc R . .
Cl2 Cl 0.4151(2) 0.47652(17) 0.28094(14) 0.0902(11) Uani 1 1 d . . .
Cl3 Cl 0.54224(19) 0.29932(14) 0.29757(11) 0.0611(8) Uani 1 1 d . . .
C81 C 0.6071(9) 0.0376(7) -0.1700(6) 0.099(5) Uani 1 1 d . . .
H81A H 0.6299 0.0441 -0.1331 0.119 Uiso 1 1 calc R . .
H81B H 0.6241 -0.0046 -0.1789 0.119 Uiso 1 1 calc R . .
C82 C 0.6514(10) 0.0821(6) -0.2000(5) 0.087(4) Uani 1 1 d . . .
H82A H 0.6239 0.0785 -0.2365 0.105 Uiso 1 1 calc R . .
H82B H 0.7175 0.0721 -0.1968 0.105 Uiso 1 1 calc R . .
Cl4 Cl 0.4859(2) 0.0449(2) -0.18150(18) 0.1215(15) Uani 1 1 d . . .
Cl5 Cl 0.6389(3) 0.15988(18) -0.17893(14) 0.1010(12) Uani 1 1 d . . .
C83 C 0.3437(14) 0.1839(6) 0.0934(7) 0.095(6) Uani 0.715(13) 1 d PD A 1
H83A H 0.3001 0.2150 0.1026 0.114 Uiso 0.715(13) 1 calc PR A 1
H83B H 0.3991 0.1838 0.1201 0.114 Uiso 0.715(13) 1 calc PR A 1
C84 C 0.3683(13) 0.1975(7) 0.0428(7) 0.117(8) Uani 0.715(13) 1 d PD A 1
H84A H 0.3123 0.1993 0.0167 0.140 Uiso 0.715(13) 1 calc PR A 1
H84B H 0.4086 0.1647 0.0330 0.140 Uiso 0.715(13) 1 calc PR A 1
C83' C 0.387(2) 0.141(2) 0.0611(17) 0.095(6) Uani 0.285(13) 1 d PD A 2
H83C H 0.4355 0.1267 0.0889 0.114 Uiso 0.285(13) 1 calc PR A 2
H83D H 0.3873 0.1090 0.0342 0.114 Uiso 0.285(13) 1 calc PR A 2
C84' C 0.443(3) 0.1875(6) 0.0388(17) 0.117(8) Uani 0.285(13) 1 d PD A 2
H84C H 0.4347 0.1794 0.0016 0.140 Uiso 0.285(13) 1 calc PR A 2
H84D H 0.5077 0.1788 0.0527 0.140 Uiso 0.285(13) 1 calc PR A 2
Cl6 Cl 0.2914(3) 0.1089(2) 0.08750(17) 0.1246(15) Uani 1 1 d D . .
Cl7 Cl 0.4262(3) 0.2692(3) 0.04625(18) 0.150(2) Uani 1 1 d D . .
C85 C 0.5000 0.0000 0.0000 0.350 Uiso 1 2 d SD . .
H85A H 0.5494 -0.0168 0.0261 0.420 Uiso 0.50 1 calc PR B .
H85B H 0.4516 -0.0315 -0.0088 0.420 Uiso 0.50 1 calc PR . .
Cl8 Cl 0.5434(15) 0.0251(10) -0.0549(6) 0.330(11) Uiso 0.50 1 d PD B -1
Cl9 Cl 0.4542(16) 0.0697(7) 0.0214(8) 0.350 Uiso 0.50 1 d PD B -1

loop_
_atom_site_aniso_label
_atom_site_aniso_U_11
_atom_site_aniso_U_22
_atom_site_aniso_U_33
_atom_site_aniso_U_23
_atom_site_aniso_U_13
_atom_site_aniso_U_12
Ni1 0.0265(6) 0.0265(6) 0.0359(7) -0.0029(5) 0.0047(5) 0.0020(5)
Ni2 0.0211(5) 0.0240(6) 0.0297(6) -0.0003(5) 0.0021(4) 0.0015(5)
Ni3 0.0212(5) 0.0245(6) 0.0290(6) 0.0001(5) 0.0030(4) 0.0008(4)
Ni4 0.0236(6) 0.0242(6) 0.0313(6) -0.0010(5) 0.0024(5) 0.0005(5)
S1 0.088(2) 0.058(2) 0.068(2) -0.0150(16) 0.0158(17) 0.0245(17)
S2 0.142(3) 0.0317(17) 0.074(2) -0.0114(16) 0.009(2) 0.0117(19)
N1 0.025(4) 0.024(4) 0.031(4) 0.002(3) 0.006(3) 0.001(3)
N2 0.026(4) 0.027(4) 0.030(4) 0.002(3) 0.004(3) 0.002(3)
N3 0.023(4) 0.033(4) 0.027(4) 0.000(3) 0.005(3) 0.000(3)
N4 0.022(4) 0.024(4) 0.028(4) -0.004(3) 0.002(3) -0.002(3)
N5 0.030(4) 0.031(4) 0.031(4) 0.006(4) 0.000(3) 0.008(3)
N6 0.025(4) 0.022(4) 0.025(4) 0.001(3) 0.002(3) 0.004(3)
N7 0.026(4) 0.018(4) 0.030(4) 0.002(3) 0.002(3) 0.002(3)
N8 0.030(4) 0.022(4) 0.027(4) 0.001(3) -0.001(3) -0.003(3)
N9 0.031(4) 0.032(4) 0.026(4) -0.003(3) 0.001(3) 0.007(3)
N10 0.023(3) 0.027(4) 0.021(4) -0.003(3) 0.002(3) 0.001(3)
N11 0.025(4) 0.021(4) 0.029(4) -0.004(3) 0.001(3) 0.003(3)
N12 0.024(4) 0.025(4) 0.029(4) 0.003(3) 0.003(3) 0.005(3)
N13 0.025(4) 0.028(4) 0.043(5) -0.004(4) 0.004(3) 0.003(3)
N14 0.016(3) 0.031(4) 0.030(4) 0.000(3) -0.004(3) -0.002(3)
N15 0.022(3) 0.019(4) 0.027(4) -0.004(3) 0.001(3) 0.002(3)
N16 0.029(4) 0.026(4) 0.024(4) -0.001(3) 0.001(3) 0.002(3)
N17 0.032(4) 0.036(5) 0.037(5) -0.007(4) 0.013(4) 0.009(4)
N18 0.028(4) 0.035(5) 0.031(4) 0.000(4) 0.002(3) 0.001(3)
C1 0.027(5) 0.025(5) 0.043(6) 0.002(4) 0.010(4) 0.000(4)
C2 0.028(5) 0.027(5) 0.050(6) 0.010(5) 0.012(4) 0.008(4)
C3 0.032(5) 0.039(6) 0.044(6) 0.004(5) 0.007(4) 0.007(4)
C4 0.015(4) 0.041(5) 0.034(5) 0.004(4) 0.002(4) 0.006(4)
C5 0.024(4) 0.023(5) 0.042(6) 0.012(4) 0.013(4) 0.000(4)
C6 0.026(5) 0.042(6) 0.032(5) 0.007(5) -0.003(4) 0.003(4)
C7 0.030(5) 0.032(5) 0.024(5) -0.002(4) -0.002(4) 0.000(4)
C8 0.027(4) 0.032(5) 0.027(5) 0.003(4) 0.005(4) -0.004(4)
C9 0.019(4) 0.035(5) 0.033(5) 0.003(4) 0.002(4) -0.005(4)
C10 0.032(5) 0.028(5) 0.034(5) 0.004(4) 0.004(4) 0.006(4)
C11 0.044(5) 0.031(5) 0.036(6) 0.002(4) 0.005(4) -0.010(4)
C12 0.030(5) 0.025(5) 0.034(5) -0.008(4) 0.006(4) -0.009(4)
C13 0.030(5) 0.027(5) 0.032(5) 0.002(4) -0.002(4) 0.002(4)
C14 0.041(5) 0.033(5) 0.041(6) -0.003(5) 0.010(5) -0.014(4)
C15 0.076(8) 0.041(6) 0.039(7) 0.003(5) 0.007(6) -0.009(6)
C16 0.099(10) 0.046(7) 0.043(7) -0.002(6) 0.017(7) -0.019(7)
C17 0.093(10) 0.047(8) 0.072(9) -0.020(7) 0.048(8) -0.021(7)
C18 0.073(8) 0.058(8) 0.065(8) -0.020(7) 0.026(7) -0.004(6)
C19 0.053(6) 0.048(7) 0.054(7) -0.014(6) 0.011(5) 0.001(5)
C20 0.032(5) 0.036(6) 0.039(6) 0.005(5) -0.002(4) 0.008(4)
C21 0.046(6) 0.036(6) 0.041(6) -0.006(5) 0.010(5) 0.005(5)
C22 0.041(6) 0.053(7) 0.044(6) 0.014(5) 0.015(5) 0.016(5)
C23 0.027(5) 0.040(6) 0.038(6) 0.013(5) 0.010(4) 0.014(4)
C24 0.025(4) 0.026(5) 0.030(5) 0.010(4) 0.007(4) 0.013(4)
C25 0.029(5) 0.032(5) 0.049(6) 0.007(5) 0.014(4) 0.000(4)
C26 0.030(5) 0.032(5) 0.045(6) 0.003(5) 0.016(4) 0.007(4)
C27 0.025(4) 0.028(5) 0.024(5) 0.003(4) 0.005(4) 0.011(4)
C28 0.029(5) 0.019(5) 0.034(5) -0.001(4) 0.005(4) 0.000(4)
C29 0.029(5) 0.025(5) 0.050(6) 0.001(4) 0.011(4) 0.004(4)
C30 0.021(4) 0.045(6) 0.048(6) 0.000(5) -0.002(4) 0.000(4)
C31 0.026(5) 0.034(5) 0.029(5) -0.003(4) -0.006(4) 0.001(4)
C32 0.036(5) 0.030(5) 0.029(5) -0.003(4) 0.005(4) -0.003(4)
C33 0.025(5) 0.056(7) 0.039(6) -0.011(5) 0.001(4) -0.004(4)
C34 0.043(6) 0.057(7) 0.070(8) -0.023(6) -0.004(5) 0.008(5)
C35 0.029(6) 0.093(10) 0.104(10) -0.054(8) -0.011(6) -0.003(6)
C36 0.043(6) 0.055(8) 0.085(8) -0.034(6) -0.015(6) 0.005(5)
C37 0.033(5) 0.045(6) 0.050(6) -0.015(5) 0.004(5) -0.005(5)
C38 0.024(5) 0.046(6) 0.042(6) -0.002(5) 0.002(4) 0.002(4)
C39 0.039(5) 0.028(5) 0.037(5) -0.005(4) -0.002(4) 0.004(4)
C40 0.036(5) 0.046(7) 0.045(6) -0.008(5) -0.002(5) -0.011(5)
C41 0.029(5) 0.048(6) 0.047(6) 0.004(5) -0.002(4) -0.006(5)
C42 0.027(5) 0.034(5) 0.031(5) 0.000(4) 0.004(4) -0.006(4)
C43 0.026(4) 0.039(5) 0.028(5) -0.001(4) 0.003(4) -0.007(4)
C44 0.025(4) 0.033(5) 0.036(5) 0.006(4) -0.002(4) 0.006(4)
C45 0.030(5) 0.035(5) 0.038(5) 0.008(4) 0.005(4) 0.009(4)
C46 0.021(4) 0.031(5) 0.029(5) 0.002(4) 0.008(4) -0.003(4)
C47 0.025(4) 0.031(5) 0.035(5) -0.005(4) 0.009(4) 0.011(4)
C48 0.046(5) 0.040(6) 0.026(5) 0.002(4) 0.007(4) -0.001(5)
C49 0.040(5) 0.030(5) 0.027(5) 0.009(4) 0.007(4) -0.006(4)
C50 0.028(5) 0.035(5) 0.034(5) 0.007(4) 0.009(4) -0.001(4)
C51 0.019(4) 0.025(5) 0.038(5) -0.006(4) 0.003(4) 0.003(4)
C52 0.033(5) 0.035(5) 0.035(5) 0.004(5) 0.011(4) 0.001(4)
C53 0.046(6) 0.029(5) 0.043(6) 0.003(4) 0.007(5) -0.002(4)
C54 0.046(6) 0.044(6) 0.051(7) 0.015(5) 0.012(5) -0.004(5)
C55 0.050(6) 0.028(5) 0.057(7) 0.006(5) 0.003(5) -0.012(5)
C56 0.056(6) 0.030(6) 0.043(6) 0.003(5) 0.000(5) 0.005(5)
C57 0.033(5) 0.041(6) 0.037(6) 0.009(5) 0.008(4) 0.001(4)
C58 0.040(5) 0.029(5) 0.043(6) -0.005(5) 0.008(4) 0.005(4)
C59 0.053(6) 0.029(5) 0.060(7) 0.004(5) 0.018(5) 0.001(5)
C60 0.050(6) 0.036(6) 0.053(7) 0.011(5) 0.016(5) -0.013(5)
C61 0.036(5) 0.036(6) 0.036(5) 0.006(5) 0.008(4) 0.000(4)
C62 0.024(4) 0.028(5) 0.035(5) 0.000(4) 0.007(4) -0.001(4)
C63 0.041(5) 0.029(5) 0.040(6) 0.006(4) 0.016(4) -0.002(4)
C64 0.032(5) 0.037(6) 0.036(5) 0.007(4) 0.014(4) 0.004(4)
C65 0.021(4) 0.029(5) 0.034(5) -0.001(4) 0.001(4) 0.004(4)
C66 0.030(5) 0.032(5) 0.021(5) 0.000(4) 0.001(4) 0.000(4)
C67 0.025(4) 0.033(5) 0.034(5) 0.006(4) 0.003(4) -0.002(4)
C68 0.027(5) 0.039(6) 0.034(5) 0.006(4) 0.003(4) 0.006(4)
C69 0.033(5) 0.029(5) 0.028(5) -0.002(4) 0.005(4) 0.006(4)
C70 0.026(5) 0.030(5) 0.032(5) 0.000(4) -0.004(4) 0.002(4)
C71 0.033(5) 0.052(6) 0.031(5) -0.001(5) 0.005(4) 0.008(5)
C72 0.033(5) 0.071(8) 0.041(6) -0.014(6) 0.001(4) 0.013(5)
C73 0.044(6) 0.071(9) 0.067(8) -0.024(7) -0.013(6) 0.028(6)
C74 0.059(7) 0.061(8) 0.057(7) -0.005(6) -0.003(6) 0.035(6)
C75 0.057(7) 0.041(6) 0.044(6) -0.005(5) 0.006(5) 0.016(5)
C76 0.041(6) 0.040(6) 0.054(7) -0.006(5) 0.012(5) 0.012(5)
C77 0.045(6) 0.051(7) 0.053(7) 0.010(6) -0.002(5) -0.018(5)
C78 0.042(5) 0.031(6) 0.040(6) -0.005(5) 0.008(4) 0.000(5)
Cl1 0.0485(16) 0.066(2) 0.0636(19) 0.0032(16) 0.0134(14) -0.0007(14)
O1 0.062(5) 0.086(7) 0.135(8) 0.028(6) -0.005(5) -0.028(5)
O2 0.057(5) 0.060(5) 0.066(5) 0.019(4) -0.001(4) -0.010(4)
O3 0.044(4) 0.062(6) 0.124(7) 0.015(5) 0.006(4) 0.002(4)
O4 0.146(10) 0.212(13) 0.054(6) -0.006(7) 0.042(6) 0.029(9)
C79 0.078(9) 0.133(14) 0.084(10) -0.009(10) 0.020(8) -0.020(9)
C80 0.066(8) 0.122(13) 0.084(10) -0.023(9) 0.027(8) -0.013(8)
Cl2 0.083(2) 0.080(3) 0.106(3) 0.017(2) 0.011(2) 0.028(2)
Cl3 0.0584(16) 0.067(2) 0.0599(18) 0.0013(15) 0.0165(14) 0.0007(15)
C81 0.072(9) 0.117(13) 0.109(12) -0.014(10) 0.018(8) 0.011(9)
C82 0.093(10) 0.082(10) 0.095(10) -0.020(8) 0.038(9) -0.009(8)
Cl4 0.064(2) 0.132(4) 0.166(4) 0.021(3) 0.007(2) 0.005(2)
Cl5 0.127(3) 0.085(3) 0.094(3) -0.024(2) 0.028(2) -0.008(2)
C83 0.118(16) 0.081(14) 0.078(14) -0.012(10) -0.007(11) -0.043(12)
C84 0.069(12) 0.14(2) 0.123(16) 0.026(14) -0.039(13) -0.068(14)
C83' 0.118(16) 0.081(14) 0.078(14) -0.012(10) -0.007(11) -0.043(12)
C84' 0.069(12) 0.14(2) 0.123(16) 0.026(14) -0.039(13) -0.068(14)
Cl6 0.137(4) 0.114(4) 0.127(4) -0.002(3) 0.034(3) -0.014(3)
Cl7 0.131(4) 0.208(6) 0.110(3) 0.000(4) 0.019(3) -0.038(4)

loop_
_atom_type_symbol
_atom_type_description
_atom_type_scat_dispersion_real
_atom_type_scat_dispersion_imag
_atom_type_scat_source
C C 0.0033 0.0016 'International Tables Vol C Tables 4.2.6.8 and 6.1.1.4'
N N 0.0061 0.0033 'International Tables Vol C Tables 4.2.6.8 and 6.1.1.4'
O O 0.0106 0.0060 'International Tables Vol C Tables 4.2.6.8 and 6.1.1.4'
S S 0.1246 0.1234 'International Tables Vol C Tables 4.2.6.8 and 6.1.1.4'
Cl Cl 0.1484 0.1585 'International Tables Vol C Tables 4.2.6.8 and 6.1.1.4'
Ni Ni 0.3393 1.1124 'International Tables Vol C Tables 4.2.6.8 and 6.1.1.4'
H H 0.0000 0.0000 'International Tables Vol C Tables 4.2.6.8 and 6.1.1.4'

loop_
_geom_angle_atom_site_label_1
_geom_angle_atom_site_label_2
_geom_angle_atom_site_label_3
_geom_angle
_geom_angle_site_symmetry_1
_geom_angle_site_symmetry_3
N17 Ni1 N13 95.5(3) . .
N17 Ni1 N9 94.1(3) . .
N13 Ni1 N9 91.2(3) . .
N17 Ni1 N1 95.7(3) . .
N13 Ni1 N1 88.4(2) . .
N9 Ni1 N1 170.2(3) . .
N17 Ni1 N5 95.3(3) . .
N13 Ni1 N5 169.0(3) . .
N9 Ni1 N5 89.9(3) . .
N1 Ni1 N5 88.7(2) . .
N17 Ni1 Ni2 179.5(2) . .
N13 Ni1 Ni2 84.40(19) . .
N9 Ni1 Ni2 85.38(19) . .
N1 Ni1 Ni2 84.84(18) . .
N5 Ni1 Ni2 84.8(2) . .
N14 Ni2 N6 173.4(3) . .
N14 Ni2 N2 88.8(3) . .
N6 Ni2 N2 89.4(3) . .
N14 Ni2 N10 89.8(2) . .
N6 Ni2 N10 91.3(2) . .
N2 Ni2 N10 173.4(3) . .
N14 Ni2 Ni1 93.4(2) . .
N6 Ni2 Ni1 93.09(19) . .
N2 Ni2 Ni1 93.2(2) . .
N10 Ni2 Ni1 93.31(19) . .
N14 Ni2 Ni3 86.2(2) . .
N6 Ni2 Ni3 87.27(19) . .
N2 Ni2 Ni3 86.5(2) . .
N10 Ni2 Ni3 86.94(19) . .
Ni1 Ni2 Ni3 179.55(6) . .
N15 Ni3 N11 89.2(3) . .
N15 Ni3 N3 89.9(3) . .
N11 Ni3 N3 178.5(3) . .
N15 Ni3 N7 178.5(3) . .
N11 Ni3 N7 91.4(3) . .
N3 Ni3 N7 89.5(3) . .
N15 Ni3 Ni2 89.61(19) . .
N11 Ni3 Ni2 89.4(2) . .
N3 Ni3 Ni2 89.5(2) . .
N7 Ni3 Ni2 89.1(2) . .
N15 Ni3 Ni4 90.89(19) . .
N11 Ni3 Ni4 90.6(2) . .
N3 Ni3 Ni4 90.6(2) . .
N7 Ni3 Ni4 90.4(2) . .
Ni2 Ni3 Ni4 179.50(6) . .
N18 Ni4 N8 96.1(3) . .
N18 Ni4 N4 96.7(3) . .
N8 Ni4 N4 91.0(2) . .
N18 Ni4 N16 96.0(3) . .
N8 Ni4 N16 167.9(3) . .
N4 Ni4 N16 88.8(2) . .
N18 Ni4 N12 96.3(3) . .
N8 Ni4 N12 87.9(2) . .
N4 Ni4 N12 166.9(3) . .
N16 Ni4 N12 89.5(3) . .
N18 Ni4 Ni3 179.1(2) . .
N8 Ni4 Ni3 84.53(19) . .
N4 Ni4 Ni3 83.94(18) . .
N16 Ni4 Ni3 83.38(18) . .
N12 Ni4 Ni3 83.01(19) . .
C1 N1 C5 115.9(7) . .
C1 N1 Ni1 120.8(6) . .
C5 N1 Ni1 123.0(5) . .
C8 N2 C5 119.8(7) . .
C8 N2 Ni2 120.9(5) . .
C5 N2 Ni2 118.9(6) . .
C8 N3 C9 122.0(7) . .
C8 N3 Ni3 120.2(5) . .
C9 N3 Ni3 117.6(5) . .
C13 N4 C9 119.1(7) . .
C13 N4 Ni4 120.1(5) . .
C9 N4 Ni4 120.5(5) . .
C20 N5 C24 117.3(7) . .
C20 N5 Ni1 120.8(6) . .
C24 N5 Ni1 121.6(5) . .
C24 N6 C27 120.0(7) . .
C24 N6 Ni2 120.0(5) . .
C27 N6 Ni2 119.7(5) . .
C27 N7 C28 120.3(7) . .
C27 N7 Ni3 120.5(5) . .
C28 N7 Ni3 119.0(5) . .
C32 N8 C28 118.0(7) . .
C32 N8 Ni4 119.9(5) . .
C28 N8 Ni4 122.1(5) . .
C39 N9 C43 116.9(7) . .
C39 N9 Ni1 120.7(6) . .
C43 N9 Ni1 122.4(6) . .
C46 N10 C43 121.3(7) . .
C46 N10 Ni2 119.5(5) . .
C43 N10 Ni2 118.3(5) . .
C46 N11 C47 121.8(7) . .
C46 N11 Ni3 119.0(5) . .
C47 N11 Ni3 119.2(5) . .
C47 N12 C51 118.9(7) . .
C47 N12 Ni4 121.6(6) . .
C51 N12 Ni4 119.5(6) . .
C58 N13 C62 117.0(7) . .
C58 N13 Ni1 119.4(6) . .
C62 N13 Ni1 123.6(6) . .
C65 N14 C62 119.5(7) . .
C65 N14 Ni2 120.5(6) . .
C62 N14 Ni2 118.8(5) . .
C65 N15 C66 122.4(6) . .
C65 N15 Ni3 118.5(5) . .
C66 N15 Ni3 119.1(5) . .
C70 N16 C66 119.4(7) . .
C70 N16 Ni4 118.8(5) . .
C66 N16 Ni4 121.7(5) . .
C77 N17 Ni1 155.2(8) . .
C78 N18 Ni4 160.3(7) . .
N1 C1 C2 125.3(8) . .
C3 C2 C1 118.6(8) . .
C2 C3 C4 118.8(8) . .
C3 C4 C5 117.7(8) . .
C3 C4 C6 124.2(8) . .
C5 C4 C6 118.0(8) . .
N1 C5 N2 115.7(7) . .
N1 C5 C4 123.6(7) . .
N2 C5 C4 120.8(8) . .
C7 C6 C4 120.7(8) . .
C6 C7 C8 119.2(8) . .
N2 C8 N3 115.6(7) . .
N2 C8 C7 121.3(8) . .
N3 C8 C7 122.8(8) . .
N4 C9 N3 117.1(7) . .
N4 C9 C10 119.6(8) . .
N3 C9 C10 123.0(8) . .
C11 C10 C9 120.2(8) . .
C10 C11 C12 120.0(8) . .
C13 C12 C11 116.2(8) . .
C13 C12 C14 121.4(8) . .
C11 C12 C14 122.4(8) . .
N4 C13 C12 124.9(8) . .
C15 C14 C19 118.9(9) . .
C15 C14 C12 120.4(9) . .
C19 C14 C12 120.7(9) . .
C14 C15 C16 119.4(11) . .
C17 C16 C15 120.6(11) . .
C18 C17 C16 120.8(11) . .
C17 C18 C19 119.5(11) . .
C14 C19 C18 120.8(10) . .
N5 C20 C21 126.2(9) . .
C20 C21 C22 117.4(9) . .
C21 C22 C23 119.8(9) . .
C24 C23 C25 117.8(8) . .
C24 C23 C22 117.6(9) . .
C25 C23 C22 124.7(8) . .
N6 C24 N5 116.3(7) . .
N6 C24 C23 122.1(8) . .
N5 C24 C23 121.6(8) . .
C26 C25 C23 119.6(8) . .
C25 C26 C27 120.3(9) . .
N7 C27 N6 116.4(7) . .
N7 C27 C26 123.2(8) . .
N6 C27 C26 120.3(7) . .
N8 C28 C29 119.7(8) . .
N8 C28 N7 115.1(7) . .
C29 C28 N7 125.0(7) . .
C28 C29 C30 120.9(8) . .
C29 C30 C31 118.5(8) . .
C32 C31 C30 117.2(8) . .
C32 C31 C33 120.7(8) . .
C30 C31 C33 122.1(7) . .
N8 C32 C31 125.1(8) . .
C34 C33 C38 117.4(9) . .
C34 C33 C31 120.6(9) . .
C38 C33 C31 121.9(8) . .
C33 C34 C35 119.3(10) . .
C36 C35 C34 121.4(10) . .
C35 C36 C37 120.6(10) . .
C38 C37 C36 119.2(9) . .
C37 C38 C33 122.0(8) . .
N9 C39 C40 125.0(8) . .
C41 C40 C39 119.1(9) . .
C40 C41 C42 118.9(9) . .
C44 C42 C41 125.2(8) . .
C44 C42 C43 117.4(8) . .
C41 C42 C43 117.4(8) . .
N9 C43 N10 116.8(7) . .
N9 C43 C42 122.7(8) . .
N10 C43 C42 120.5(8) . .
C45 C44 C42 121.8(8) . .
C44 C45 C46 118.6(8) . .
N10 C46 N11 117.0(7) . .
N10 C46 C45 120.4(8) . .
N11 C46 C45 122.5(8) . .
N12 C47 N11 115.5(7) . .
N12 C47 C48 120.3(8) . .
N11 C47 C48 124.1(8) . .
C49 C48 C47 119.3(8) . .
C48 C49 C50 121.2(8) . .
C51 C50 C49 116.1(8) . .
C51 C50 C52 119.6(8) . .
C49 C50 C52 124.3(8) . .
N12 C51 C50 124.0(8) . .
C57 C52 C53 117.6(8) . .
C57 C52 C50 122.7(8) . .
C53 C52 C50 119.6(8) . .
C54 C53 C52 120.7(9) . .
C55 C54 C53 120.7(9) . .
C54 C55 C56 120.0(9) . .
C57 C56 C55 119.0(9) . .
C56 C57 C52 121.9(9) . .
N13 C58 C59 124.5(8) . .
C60 C59 C58 118.1(9) . .
C59 C60 C61 119.9(9) . .
C63 C61 C62 118.4(8) . .
C63 C61 C60 124.5(8) . .
C62 C61 C60 117.1(8) . .
N13 C62 N14 115.0(7) . .
N13 C62 C61 123.3(8) . .
N14 C62 C61 121.7(8) . .
C64 C63 C61 120.2(8) . .
C63 C64 C65 120.0(8) . .
N14 C65 N15 115.9(7) . .
N14 C65 C64 120.0(8) . .
N15 C65 C64 124.0(7) . .
N16 C66 N15 115.8(7) . .
N16 C66 C67 120.6(8) . .
N15 C66 C67 123.5(8) . .
C66 C67 C68 117.8(8) . .
C69 C68 C67 121.0(8) . .
C68 C69 C70 116.9(8) . .
C68 C69 C71 123.7(8) . .
C70 C69 C71 119.4(8) . .
N16 C70 C69 124.2(8) . .
C76 C71 C72 117.8(9) . .
C76 C71 C69 121.4(8) . .
C72 C71 C69 120.6(9) . .
C73 C72 C71 121.9(10) . .
C74 C73 C72 119.2(10) . .
C73 C74 C75 121.0(10) . .
C74 C75 C76 119.1(10) . .
C71 C76 C75 120.9(9) . .
N17 C77 S1 178.4(10) . .
N18 C78 S2 177.5(9) . .
O4 Cl1 O2 112.5(6) . .
O4 Cl1 O3 108.8(6) . .
O2 Cl1 O3 109.7(5) . .
O4 Cl1 O1 109.0(7) . .
O2 Cl1 O1 108.1(5) . .
O3 Cl1 O1 108.7(5) . .
C80 C79 Cl2 103.2(10) . .
C79 C80 Cl3 107.3(10) . .
C82 C81 Cl4 111.9(11) . .
C81 C82 Cl5 111.9(9) . .
C84 C83 Cl6 105.5(8) . .
C83 C84 Cl7 108.5(9) . .
C84' C83' Cl6 158(4) . .
C83' C84' Cl7 122(3) . .
C83 Cl6 C83' 48.6(16) . .
C84 Cl7 C84' 37.1(11) . .
Cl8 C85 Cl8 179.999(1) 3_655 .
Cl8 C85 Cl9 101.9(6) 3_655 3_655
Cl8 C85 Cl9 78.1(6) . 3_655
Cl8 C85 Cl9 78.1(6) 3_655 .
Cl8 C85 Cl9 101.9(6) . .
Cl9 C85 Cl9 180.0(13) 3_655 .

loop_
_geom_bond_atom_site_label_1
_geom_bond_atom_site_label_2
_geom_bond_distance
_geom_bond_site_symmetry_2
Ni1 N17 2.074(8) .
Ni1 N13 2.124(7) .
Ni1 N9 2.126(7) .
Ni1 N1 2.130(7) .
Ni1 N5 2.145(7) .
Ni1 Ni2 2.3296(15) .
Ni2 N14 2.015(6) .
Ni2 N6 2.019(6) .
Ni2 N2 2.024(6) .
Ni2 N10 2.028(6) .
Ni2 Ni3 2.3537(15) .
Ni3 N15 1.896(6) .
Ni3 N11 1.906(6) .
Ni3 N3 1.907(7) .
Ni3 N7 1.919(6) .
Ni3 Ni4 2.4077(15) .
Ni4 N18 2.022(8) .
Ni4 N8 2.056(6) .
Ni4 N4 2.060(7) .
Ni4 N16 2.065(6) .
Ni4 N12 2.076(6) .
S1 C77 1.665(13) .
S2 C78 1.612(10) .
N1 C1 1.322(10) .
N1 C5 1.360(10) .
N2 C8 1.343(10) .
N2 C5 1.384(10) .
N3 C8 1.370(10) .
N3 C9 1.384(10) .
N4 C13 1.336(10) .
N4 C9 1.361(10) .
N5 C20 1.324(10) .
N5 C24 1.376(10) .
N6 C24 1.348(10) .
N6 C27 1.358(10) .
N7 C27 1.356(10) .
N7 C28 1.402(10) .
N8 C32 1.341(10) .
N8 C28 1.366(10) .
N9 C39 1.319(10) .
N9 C43 1.367(11) .
N10 C46 1.334(10) .
N10 C43 1.372(10) .
N11 C46 1.371(10) .
N11 C47 1.389(10) .
N12 C47 1.354(10) .
N12 C51 1.369(10) .
N13 C58 1.328(10) .
N13 C62 1.367(10) .
N14 C65 1.336(10) .
N14 C62 1.375(10) .
N15 C65 1.374(10) .
N15 C66 1.399(10) .
N16 C70 1.339(10) .
N16 C66 1.348(10) .
N17 C77 1.105(12) .
N18 C78 1.133(11) .
C1 C2 1.397(11) .
C2 C3 1.368(12) .
C3 C4 1.409(11) .
C4 C5 1.409(11) .
C4 C6 1.420(12) .
C6 C7 1.351(11) .
C7 C8 1.427(11) .
C9 C10 1.422(11) .
C10 C11 1.382(11) .
C11 C12 1.402(12) .
C12 C13 1.401(11) .
C12 C14 1.483(12) .
C14 C15 1.367(13) .
C14 C19 1.392(13) .
C15 C16 1.419(14) .
C16 C17 1.359(16) .
C17 C18 1.346(16) .
C18 C19 1.408(14) .
C20 C21 1.369(12) .
C21 C22 1.380(13) .
C22 C23 1.430(12) .
C23 C24 1.404(11) .
C23 C25 1.421(12) .
C25 C26 1.359(11) .
C26 C27 1.416(11) .
C28 C29 1.388(11) .
C29 C30 1.390(12) .
C30 C31 1.401(12) .
C31 C32 1.368(11) .
C31 C33 1.479(12) .
C33 C34 1.400(12) .
C33 C38 1.407(12) .
C34 C35 1.406(14) .
C35 C36 1.345(14) .
C36 C37 1.384(13) .
C37 C38 1.371(12) .
C39 C40 1.379(12) .
C40 C41 1.378(13) .
C41 C42 1.411(12) .
C42 C44 1.406(12) .
C42 C43 1.419(11) .
C44 C45 1.356(12) .
C45 C46 1.438(11) .
C47 C48 1.407(11) .
C48 C49 1.384(12) .
C49 C50 1.397(12) .
C50 C51 1.385(11) .
C50 C52 1.479(12) .
C52 C57 1.385(12) .
C52 C53 1.396(11) .
C53 C54 1.378(12) .
C54 C55 1.353(13) .
C55 C56 1.401(13) .
C56 C57 1.372(12) .
C58 C59 1.395(12) .
C59 C60 1.373(13) .
C60 C61 1.421(12) .
C61 C63 1.394(12) .
C61 C62 1.397(11) .
C63 C64 1.342(11) .
C64 C65 1.441(11) .
C66 C67 1.405(11) .
C67 C68 1.413(11) .
C68 C69 1.373(12) .
C69 C70 1.374(11) .
C69 C71 1.496(12) .
C71 C76 1.388(13) .
C71 C72 1.389(12) .
C72 C73 1.376(13) .
C73 C74 1.372(15) .
C74 C75 1.378(13) .
C75 C76 1.398(12) .
Cl1 O4 1.397(9) .
Cl1 O2 1.406(7) .
Cl1 O3 1.428(7) .
Cl1 O1 1.447(9) .
C79 C80 1.399(16) .
C79 Cl2 1.854(15) .
C80 Cl3 1.843(15) .
C81 C82 1.470(17) .
C81 Cl4 1.774(13) .
C82 Cl5 1.799(13) .
C83 C84 1.475(10) .
C83 Cl6 1.800(9) .
C84 Cl7 1.773(9) .
C83' C84' 1.495(10) .
C83' Cl6 1.805(10) .
C84' Cl7 1.806(10) .
C85 Cl8 1.769(9) 3_655
C85 Cl8 1.769(9) .
C85 Cl9 1.788(9) 3_655
C85 Cl9 1.788(9) .
